data_4084677
loop_
_publ_author_name
'Moustafa, Mohamed E.'
'Boyle, Paul D.'
'Puddephatt, Richard J.'

_publ_section_title
;
 Carbon--Hydrogen versus Nitrogen--Oxygen Bond Activation in Reactions of
 N-Oxide Derivatives of 2,2&#x2032;-Bipyridine and 1,10-Phenanthroline
 with a Dimethylplatinum(II) Complex
;
_journal_issue 19
_journal_name_full Organometallics
_journal_page_first 5402
_journal_paper_doi 10.1021/om500712e
_journal_volume 33
_journal_year 2014
_chemical_formula_sum 'C16 H15 N3 O Pt'
_chemical_formula_weight 460.40
_chemical_name_systematic
;
 ?
;
_space_group_crystal_system monoclinic
_space_group_IT_number 14
_space_group_name_Hall '-P 2yn'
_space_group_name_H-M_alt 'P 1 21/n 1'
_symmetry_space_group_name_Hall '-P 2yn'
_symmetry_space_group_name_H-M 'P 1 21/n 1'
_atom_sites_solution_hydrogens geom
_atom_sites_solution_primary direct
_atom_sites_solution_secondary difmap
_audit_creation_method SHELXL-2013
_cell_angle_alpha 90
_cell_angle_beta 94.505(10)
_cell_angle_gamma 90
_cell_formula_units_Z 4
_cell_length_a 9.676(2)
_cell_length_b 15.112(3)
_cell_length_c 10.0545(18)
_cell_measurement_reflns_used 9804
_cell_measurement_temperature 110
_cell_measurement_theta_max 41.53
_cell_measurement_theta_min 2.44
_cell_volume 1465.7(5)
_computing_cell_refinement SAINT
_computing_data_collection Apex2
_computing_data_reduction SAINT
_computing_molecular_graphics NRCVAX
_computing_publication_material cif2tables.py
_computing_structure_refinement SHELXL-2013
_computing_structure_solution XS
_diffrn_ambient_temperature 110
_diffrn_measured_fraction_theta_full 0.998
_diffrn_measured_fraction_theta_max 0.966
_diffrn_measurement_device_type 'Bruker Kappa Axis Apex2'
_diffrn_measurement_method 'omega and phi scans'
_diffrn_radiation_type MoK\a
_diffrn_radiation_wavelength 0.71073
_diffrn_reflns_av_R_equivalents 0.0419
_diffrn_reflns_av_unetI/netI 0.0330
_diffrn_reflns_Laue_measured_fraction_full 0.998
_diffrn_reflns_Laue_measured_fraction_max 0.966
_diffrn_reflns_limit_h_max 18
_diffrn_reflns_limit_h_min -18
_diffrn_reflns_limit_k_max 28
_diffrn_reflns_limit_k_min -27
_diffrn_reflns_limit_l_max 18
_diffrn_reflns_limit_l_min -19
_diffrn_reflns_number 144290
_diffrn_reflns_point_group_measured_fraction_full 0.998
_diffrn_reflns_point_group_measured_fraction_max 0.966
_diffrn_reflns_theta_full 25.242
_diffrn_reflns_theta_max 44.581
_diffrn_reflns_theta_min 3.120
_diffrn_source 'sealed tube'
_exptl_absorpt_coefficient_mu 9.575
_exptl_absorpt_correction_T_max 0.7488
_exptl_absorpt_correction_T_min 0.4339
_exptl_absorpt_correction_type multi-scan
_exptl_absorpt_process_details SADABS
_exptl_crystal_colour yellow
_exptl_crystal_density_diffrn 2.086
_exptl_crystal_description prism
_exptl_crystal_F_000 872
_exptl_crystal_size_max 0.213
_exptl_crystal_size_mid 0.181
_exptl_crystal_size_min 0.049
_refine_diff_density_max 1.598
_refine_diff_density_min -1.563
_refine_diff_density_rms 0.185
_refine_ls_extinction_method none
_refine_ls_goodness_of_fit_ref 1.060
_refine_ls_hydrogen_treatment constr
_refine_ls_matrix_type full
_refine_ls_number_parameters 191
_refine_ls_number_reflns 11434
_refine_ls_number_restraints 0
_refine_ls_restrained_S_all 1.060
_refine_ls_R_factor_all 0.0404
_refine_ls_R_factor_gt 0.0237
_refine_ls_shift/su_max 0.005
_refine_ls_shift/su_mean 0.000
_refine_ls_structure_factor_coef Fsqd
_refine_ls_weighting_details 'w=1/[\s^2^(Fo^2^)+(0.0155P)^2^+0.1621P] where P=(Fo^2^+2Fc^2^)/3'
_refine_ls_weighting_scheme calc
_refine_ls_wR_factor_gt 0.0375
_refine_ls_wR_factor_ref 0.0399
_reflns_Friedel_coverage 0.000
_reflns_number_gt 9003
_reflns_number_total 11434
_reflns_threshold_expression 'I > 2\s(I)'
_cod_data_source_file om500712e_si_003.cif
_cod_data_source_block 11
_cod_database_code 4084677
_shelx_space_group_comment
;
The symmetry employed for this shelxl refinement is uniquely defined
by the following loop, which should always be used as a source of
symmetry information in preference to the above space-group names.
They are only intended as comments.
;
_shelx_estimated_absorpt_t_min 0.235
_shelx_estimated_absorpt_t_max 0.651
_shelxl_version_number 2013-3

loop_
_space_group_symop_operation_xyz
'x, y, z'
'-x+1/2, y+1/2, -z+1/2'
'-x, -y, -z'
'x-1/2, -y-1/2, z-1/2'

loop_
_atom_site_label
_atom_site_type_symbol
_atom_site_fract_x
_atom_site_fract_y
_atom_site_fract_z
_atom_site_U_iso_or_equiv
_atom_site_adp_type
_atom_site_occupancy
_atom_site_site_symmetry_order
_atom_site_calc_flag
_atom_site_refinement_flags_posn
_atom_site_refinement_flags_adp
Pt1 Pt 0.42949(2) 0.36450(2) 0.12797(2) 0.01109(1) Uani 1 1 d . .
C1 C 0.24005(13) 0.38278(9) 0.20170(15) 0.0182(2) Uani 1 1 d . .
H1A H 0.1900 0.4301 0.1518 0.027 Uiso 1 1 calc R U
H1B H 0.2531 0.3991 0.2962 0.027 Uiso 1 1 calc R U
H1C H 0.1864 0.3278 0.1924 0.027 Uiso 1 1 calc R U
C2 C 0.49995(12) 0.48231(8) 0.18688(11) 0.01246(19) Uani 1 1 d . .
C3 C 0.43009(13) 0.54874(8) 0.24987(13) 0.0177(2) Uani 1 1 d . .
H3 H 0.3355 0.5407 0.2662 0.021 Uiso 1 1 calc R U
C4 C 0.49738(16) 0.62665(8) 0.28915(15) 0.0203(3) Uani 1 1 d . .
H4 H 0.4488 0.6718 0.3319 0.024 Uiso 1 1 calc R U
C5 C 0.63432(15) 0.63854(8) 0.26626(14) 0.0180(2) Uani 1 1 d . .
H5 H 0.6801 0.6917 0.2943 0.022 Uiso 1 1 calc R U
N1 N 0.70516(11) 0.57505(7) 0.20390(10) 0.01444(18) Uani 1 1 d . .
O1 O 0.83544(9) 0.59080(6) 0.18625(10) 0.02020(18) Uani 1 1 d . .
C6 C 0.64020(12) 0.49783(7) 0.16305(11) 0.01204(19) Uani 1 1 d . .
C7 C 0.71238(12) 0.42905(7) 0.09171(11) 0.01208(19) Uani 1 1 d . .
C8 C 0.84846(13) 0.43042(8) 0.05568(13) 0.0170(2) Uani 1 1 d . .
H8 H 0.9077 0.4786 0.0817 0.020 Uiso 1 1 calc R U
C9 C 0.89726(14) 0.36112(8) -0.01841(15) 0.0186(2) Uani 1 1 d . .
H9 H 0.9897 0.3618 -0.0440 0.022 Uiso 1 1 calc R U
C10 C 0.81019(13) 0.29106(8) -0.05472(13) 0.0173(2) Uani 1 1 d . .
H10 H 0.8410 0.2434 -0.1064 0.021 Uiso 1 1 calc R U
C11 C 0.67680(13) 0.29229(8) -0.01365(12) 0.0153(2) Uani 1 1 d . .
H11 H 0.6169 0.2442 -0.0381 0.018 Uiso 1 1 calc R U
N2 N 0.62834(11) 0.35828(6) 0.05909(11) 0.01279(17) Uani 1 1 d . .
N3 N 0.36549(10) 0.23784(7) 0.06527(10) 0.01367(17) Uani 1 1 d . .
C12 C 0.43056(12) 0.16489(9) 0.11515(12) 0.0163(2) Uani 1 1 d . .
H12 H 0.5064 0.1717 0.1803 0.020 Uiso 1 1 calc R U
C13 C 0.39107(15) 0.08033(9) 0.07503(14) 0.0201(2) Uani 1 1 d . .
H13 H 0.4389 0.0302 0.1124 0.024 Uiso 1 1 calc R U
C14 C 0.28080(16) 0.06986(9) -0.02032(14) 0.0227(3) Uani 1 1 d . .
H14 H 0.2523 0.0125 -0.0500 0.027 Uiso 1 1 calc R U
C15 C 0.21294(15) 0.14463(9) -0.07154(14) 0.0204(3) Uani 1 1 d . .
H15 H 0.1367 0.1393 -0.1365 0.024 Uiso 1 1 calc R U
C16 C 0.25779(12) 0.22741(8) -0.02666(12) 0.0151(2) Uani 1 1 d . .
H16 H 0.2109 0.2785 -0.0620 0.018 Uiso 1 1 calc R U

loop_
_atom_site_aniso_label
_atom_site_aniso_U_11
_atom_site_aniso_U_22
_atom_site_aniso_U_33
_atom_site_aniso_U_23
_atom_site_aniso_U_13
_atom_site_aniso_U_12
Pt1 0.00891(2) 0.01196(2) 0.01233(2) 0.00053(1) 0.00037(1) -0.00053(1)
C1 0.0134(5) 0.0188(5) 0.0229(6) 0.0012(4) 0.0039(4) 0.0002(4)
C2 0.0126(5) 0.0135(5) 0.0113(5) 0.0011(4) 0.0012(4) -0.0003(4)
C3 0.0176(5) 0.0167(5) 0.0197(6) -0.0010(4) 0.0064(4) 0.0002(4)
C4 0.0256(7) 0.0162(6) 0.0200(6) -0.0027(4) 0.0072(5) 0.0017(5)
C5 0.0235(6) 0.0145(5) 0.0161(6) -0.0029(4) 0.0026(5) -0.0030(4)
N1 0.0147(4) 0.0148(4) 0.0135(4) -0.0006(3) -0.0011(3) -0.0020(3)
O1 0.0127(4) 0.0200(4) 0.0277(5) -0.0027(4) -0.0002(3) -0.0055(3)
C6 0.0127(5) 0.0121(4) 0.0112(5) 0.0002(4) 0.0001(4) -0.0007(4)
C7 0.0118(4) 0.0123(4) 0.0119(5) 0.0005(4) 0.0000(4) -0.0007(4)
C8 0.0131(5) 0.0163(5) 0.0217(6) 0.0004(4) 0.0021(4) -0.0013(4)
C9 0.0132(5) 0.0194(6) 0.0238(6) 0.0010(5) 0.0063(4) 0.0015(4)
C10 0.0177(5) 0.0161(5) 0.0186(6) -0.0011(4) 0.0042(4) 0.0014(4)
C11 0.0163(5) 0.0134(5) 0.0164(5) -0.0016(4) 0.0026(4) -0.0006(4)
N2 0.0118(4) 0.0135(4) 0.0130(4) -0.0003(3) 0.0012(3) -0.0006(3)
N3 0.0112(4) 0.0143(4) 0.0156(5) 0.0004(3) 0.0018(3) -0.0011(3)
C12 0.0155(5) 0.0160(5) 0.0175(6) 0.0012(4) 0.0014(4) 0.0007(4)
C13 0.0257(6) 0.0152(5) 0.0199(6) 0.0003(4) 0.0057(5) 0.0020(5)
C14 0.0312(7) 0.0172(6) 0.0200(6) -0.0045(5) 0.0039(5) -0.0048(5)
C15 0.0204(6) 0.0234(6) 0.0172(6) -0.0046(5) 0.0001(5) -0.0048(5)
C16 0.0131(5) 0.0184(5) 0.0138(5) 0.0002(4) 0.0011(4) -0.0009(4)

loop_
_atom_type_symbol
_atom_type_description
_atom_type_scat_dispersion_real
_atom_type_scat_dispersion_imag
_atom_type_scat_source
C C 0.0033 0.0016 'International Tables Vol C Tables 4.2.6.8 and 6.1.1.4'
H H 0.0000 0.0000 'International Tables Vol C Tables 4.2.6.8 and 6.1.1.4'
N N 0.0061 0.0033 'International Tables Vol C Tables 4.2.6.8 and 6.1.1.4'
O O 0.0106 0.0060 'International Tables Vol C Tables 4.2.6.8 and 6.1.1.4'
Pt Pt -1.7033 8.3905 'International Tables Vol C Tables 4.2.6.8 and 6.1.1.4'

loop_
_geom_angle_atom_site_label_1
_geom_angle_atom_site_label_2
_geom_angle_atom_site_label_3
_geom_angle
C2 Pt1 C1 93.86(5)
C2 Pt1 N3 177.08(4)
C1 Pt1 N3 88.87(5)
C2 Pt1 N2 80.55(4)
C1 Pt1 N2 174.41(5)
N3 Pt1 N2 96.72(4)
Pt1 C1 H1A 109.5
Pt1 C1 H1B 109.5
H1A C1 H1B 109.5
Pt1 C1 H1C 109.5
H1A C1 H1C 109.5
H1B C1 H1C 109.5
C3 C2 C6 117.66(11)
C3 C2 Pt1 128.10(9)
C6 C2 Pt1 114.23(8)
C4 C3 C2 120.54(12)
C4 C3 H3 119.7
C2 C3 H3 119.7
C5 C4 C3 120.02(12)
C5 C4 H4 120.0
C3 C4 H4 120.0
N1 C5 C4 120.81(11)
N1 C5 H5 119.6
C4 C5 H5 119.6
O1 N1 C5 117.38(10)
O1 N1 C6 122.50(10)
C5 N1 C6 120.12(11)
N1 C6 C2 120.83(10)
N1 C6 C7 121.53(10)
C2 C6 C7 117.64(10)
N2 C7 C8 120.37(11)
N2 C7 C6 111.93(10)
C8 C7 C6 127.70(11)
C9 C8 C7 119.77(11)
C9 C8 H8 120.1
C7 C8 H8 120.1
C10 C9 C8 119.50(12)
C10 C9 H9 120.2
C8 C9 H9 120.2
C9 C10 C11 118.23(12)
C9 C10 H10 120.9
C11 C10 H10 120.9
N2 C11 C10 123.06(11)
N2 C11 H11 118.5
C10 C11 H11 118.5
C11 N2 C7 119.00(11)
C11 N2 Pt1 125.57(8)
C7 N2 Pt1 115.43(8)
C12 N3 C16 118.28(11)
C12 N3 Pt1 121.17(8)
C16 N3 Pt1 120.55(8)
N3 C12 C13 122.46(12)
N3 C12 H12 118.8
C13 C12 H12 118.8
C12 C13 C14 119.11(12)
C12 C13 H13 120.4
C14 C13 H13 120.4
C15 C14 C13 118.72(12)
C15 C14 H14 120.6
C13 C14 H14 120.6
C14 C15 C16 119.16(13)
C14 C15 H15 120.4
C16 C15 H15 120.4
N3 C16 C15 122.27(12)
N3 C16 H16 118.9
C15 C16 H16 118.9

loop_
_geom_bond_atom_site_label_1
_geom_bond_atom_site_label_2
_geom_bond_distance
Pt1 C2 1.9804(12)
Pt1 C1 2.0493(14)
Pt1 N3 2.0936(11)
Pt1 N2 2.0976(12)
C1 H1A 0.9800
C1 H1B 0.9800
C1 H1C 0.9800
C2 C3 1.3905(17)
C2 C6 1.4160(16)
C3 C4 1.3876(18)
C3 H3 0.9500
C4 C5 1.374(2)
C4 H4 0.9500
C5 N1 1.3605(17)
C5 H5 0.9500
N1 O1 1.3087(13)
N1 C6 1.3729(15)
C6 C7 1.4701(16)
C7 N2 1.3678(15)
C7 C8 1.3930(17)
C8 C9 1.3892(18)
C8 H8 0.9500
C9 C10 1.3842(18)
C9 H9 0.9500
C10 C11 1.3858(17)
C10 H10 0.9500
C11 N2 1.3429(16)
C11 H11 0.9500
N3 C12 1.3468(16)
N3 C16 1.3468(15)
C12 C13 1.3847(19)
C12 H12 0.9500
C13 C14 1.386(2)
C13 H13 0.9500
C14 C15 1.386(2)
C14 H14 0.9500
C15 C16 1.3879(18)
C15 H15 0.9500
C16 H16 0.9500

loop_
_geom_hbond_atom_site_label_D
_geom_hbond_atom_site_label_H
_geom_hbond_atom_site_label_A
_geom_hbond_distance_DH
_geom_hbond_distance_HA
_geom_hbond_distance_DA
_geom_hbond_angle_DHA
_geom_hbond_site_symmetry_A
C8 H8 O1 0.95 2.14 2.7640(17) 121.9 .
C12 H12 O1 0.95 2.31 3.1077(16) 141.8 2_645
C16 H16 O1 0.95 2.36 3.2723(17) 160.5 3_665

loop_
_geom_torsion_atom_site_label_1
_geom_torsion_atom_site_label_2
_geom_torsion_atom_site_label_3
_geom_torsion_atom_site_label_4
_geom_torsion
C6 C2 C3 C4 -0.90(18)
Pt1 C2 C3 C4 177.51(10)
C2 C3 C4 C5 -0.2(2)
C3 C4 C5 N1 0.7(2)
C4 C5 N1 O1 -179.62(12)
C4 C5 N1 C6 -0.09(19)
O1 N1 C6 C2 178.44(11)
C5 N1 C6 C2 -1.06(17)
O1 N1 C6 C7 -2.43(17)
C5 N1 C6 C7 178.07(11)
C3 C2 C6 N1 1.54(17)
Pt1 C2 C6 N1 -177.09(8)
C3 C2 C6 C7 -177.63(11)
Pt1 C2 C6 C7 3.74(13)
N1 C6 C7 N2 -179.32(10)
C2 C6 C7 N2 -0.16(15)
N1 C6 C7 C8 -0.21(19)
C2 C6 C7 C8 178.95(12)
N2 C7 C8 C9 2.59(18)
C6 C7 C8 C9 -176.45(12)
C7 C8 C9 C10 -0.5(2)
C8 C9 C10 C11 -0.9(2)
C9 C10 C11 N2 0.24(19)
C10 C11 N2 C7 1.81(18)
C10 C11 N2 Pt1 -178.95(9)
C8 C7 N2 C11 -3.21(17)
C6 C7 N2 C11 175.97(11)
C8 C7 N2 Pt1 177.49(9)
C6 C7 N2 Pt1 -3.34(12)
C16 N3 C12 C13 0.24(18)
Pt1 N3 C12 C13 -179.63(9)
N3 C12 C13 C14 0.22(19)
C12 C13 C14 C15 -0.5(2)
C13 C14 C15 C16 0.4(2)
C12 N3 C16 C15 -0.38(18)
Pt1 N3 C16 C15 179.49(10)
C14 C15 C16 N3 0.0(2)
